data_4131991
loop_
_publ_author_name
'Karak, Suvendu'
'Kumar, Sushil'
'Pachfule, Pradip'
'Banerjee, Rahul'

_publ_section_title
;
 Porosity Prediction through Hydrogen Bonding in Covalent Organic
 Frameworks.
;
_journal_issue 15
_journal_name_full 'Journal of the American Chemical Society'
_journal_page_first 5138
_journal_page_last 5145
_journal_paper_doi 10.1021/jacs.7b13558
_journal_volume 140
_journal_year 2018
_chemical_formula_moiety 'C6 H7 Cl N3 O2, C6 H5 O3 S'
_chemical_formula_sum 'C12 H12 Cl N3 O5 S'
_chemical_formula_weight 345.76
_space_group_crystal_system orthorhombic
_space_group_IT_number 56
_space_group_name_Hall '-P 2ab 2ac'
_space_group_name_H-M_alt 'P c c n'
_atom_sites_solution_hydrogens mixed
_audit_creation_method SHELXL-2016/4
_cell_angle_alpha 90
_cell_angle_beta 90
_cell_angle_gamma 90
_cell_formula_units_Z 8
_cell_length_a 21.7735(6)
_cell_length_b 14.1989(4)
_cell_length_c 9.4343(3)
_cell_measurement_reflns_used 2557
_cell_measurement_temperature 293(2)
_cell_measurement_theta_max 25.00
_cell_measurement_theta_min 3.20
_cell_volume 2916.71(15)
_computing_structure_refinement 'SHELXL-2016/4 (Sheldrick, 2016)'
_diffrn_ambient_temperature 293(2)
_diffrn_measured_fraction_theta_full 0.995
_diffrn_measured_fraction_theta_max 0.995
_diffrn_measurement_device_type 'Supernova (Mo) X-ray source'
_diffrn_measurement_method '\w scans'
_diffrn_radiation_type MoK\a
_diffrn_radiation_wavelength 0.71073
_diffrn_reflns_av_R_equivalents 0.0222
_diffrn_reflns_av_unetI/netI 0.0258
_diffrn_reflns_Laue_measured_fraction_full 0.995
_diffrn_reflns_Laue_measured_fraction_max 0.995
_diffrn_reflns_limit_h_max 24
_diffrn_reflns_limit_h_min -25
_diffrn_reflns_limit_k_max 16
_diffrn_reflns_limit_k_min -10
_diffrn_reflns_limit_l_max 10
_diffrn_reflns_limit_l_min -11
_diffrn_reflns_number 6113
_diffrn_reflns_point_group_measured_fraction_full 0.995
_diffrn_reflns_point_group_measured_fraction_max 0.995
_diffrn_reflns_theta_full 24.998
_diffrn_reflns_theta_max 24.998
_diffrn_reflns_theta_min 3.152
_diffrn_source 'fine focus sealed tube'
_exptl_absorpt_coefficient_mu 0.432
_exptl_absorpt_correction_T_max 0.920
_exptl_absorpt_correction_T_min 0.904
_exptl_absorpt_correction_type multi-scan
_exptl_absorpt_process_details crysalispro
_exptl_crystal_colour colorless
_exptl_crystal_density_diffrn 1.575
_exptl_crystal_description block
_exptl_crystal_F_000 1424
_exptl_crystal_size_max 0.240
_exptl_crystal_size_mid 0.210
_exptl_crystal_size_min 0.200
_refine_diff_density_max 1.388
_refine_diff_density_min -0.348
_refine_diff_density_rms 0.059
_refine_ls_extinction_method none
_refine_ls_goodness_of_fit_ref 1.074
_refine_ls_hydrogen_treatment mixed
_refine_ls_matrix_type full
_refine_ls_number_parameters 219
_refine_ls_number_reflns 2557
_refine_ls_number_restraints 1
_refine_ls_restrained_S_all 1.074
_refine_ls_R_factor_all 0.0470
_refine_ls_R_factor_gt 0.0418
_refine_ls_shift/su_max 0.001
_refine_ls_shift/su_mean 0.000
_refine_ls_structure_factor_coef Fsqd
_refine_ls_weighting_details 'w=1/[\s^2^(Fo^2^)+(0.0732P)^2^+1.5256P] where P=(Fo^2^+2Fc^2^)/3'
_refine_ls_weighting_scheme calc
_refine_ls_wR_factor_gt 0.1233
_refine_ls_wR_factor_ref 0.1271
_reflns_Friedel_coverage 0.000
_reflns_number_gt 2250
_reflns_number_total 2557
_reflns_threshold_expression 'I > 2\s(I)'
_cod_data_source_file ja7b13558_si_004.cif
_cod_data_source_block BSA-Pa-Cl-NO2
_cod_database_code 4131991
_shelx_shelxl_version_number 2016/4
_shelx_space_group_comment
;
The symmetry employed for this shelxl refinement is uniquely defined
by the following loop, which should always be used as a source of
symmetry information in preference to the above space-group names.
They are only intended as comments.
;
_shelx_estimated_absorpt_t_min 0.903
_shelx_estimated_absorpt_t_max 0.918

loop_
_space_group_symop_operation_xyz
'x, y, z'
'-x+1/2, -y+1/2, z'
'x+1/2, -y, -z+1/2'
'-x, y+1/2, -z+1/2'
'-x, -y, -z'
'x-1/2, y-1/2, -z'
'-x-1/2, y, z-1/2'
'x, -y-1/2, z-1/2'

loop_
_atom_site_label
_atom_site_type_symbol
_atom_site_fract_x
_atom_site_fract_y
_atom_site_fract_z
_atom_site_U_iso_or_equiv
_atom_site_adp_type
_atom_site_occupancy
_atom_site_site_symmetry_order
_atom_site_calc_flag
_atom_site_refinement_flags_posn
_atom_site_refinement_flags_adp
C1 C 0.67260(9) -0.01554(16) 0.0978(3) 0.0325(5) Uani 1 1 d . .
C2 C 0.64191(13) -0.08953(18) 0.0368(3) 0.0479(7) Uani 1 1 d . .
H2 H 0.620599 -0.080894 -0.047648 0.057 Uiso 1 1 calc R U
C3 C 0.64272(15) -0.1765(2) 0.1009(4) 0.0653(9) Uani 1 1 d . .
H3 H 0.621183 -0.226327 0.060522 0.078 Uiso 1 1 calc R U
C4 C 0.67502(15) -0.1903(2) 0.2236(4) 0.0629(9) Uani 1 1 d . .
H4 H 0.675692 -0.249382 0.266057 0.075 Uiso 1 1 calc R U
C5 C 0.70657(13) -0.1163(2) 0.2841(3) 0.0543(7) Uani 1 1 d . .
H5 H 0.728942 -0.125840 0.366824 0.065 Uiso 1 1 calc R U
C6 C 0.70510(11) -0.02820(19) 0.2225(3) 0.0422(6) Uani 1 1 d . .
H6 H 0.725685 0.022058 0.264186 0.051 Uiso 1 1 calc R U
C7 C 0.46818(10) -0.02914(16) 0.7008(3) 0.0363(5) Uani 1 1 d . .
C8 C 0.43704(10) 0.02851(16) 0.6026(3) 0.0390(6) Uani 1 1 d . .
H8 H 0.442523 0.093420 0.606456 0.047 Uiso 1 1 calc R U
C9 C 0.39907(10) -0.00869(15) 0.5023(3) 0.0346(5) Uani 1 1 d . .
C10 C 0.38982(10) -0.10590(15) 0.4905(2) 0.0320(5) Uani 1 1 d . .
C11 C 0.42072(10) -0.16400(15) 0.5802(2) 0.0333(5) Uani 1 1 d . .
H11 H 0.415890 -0.228872 0.572436 0.040 Uiso 1 1 calc R U
C12 C 0.45956(10) -0.12715(16) 0.6838(3) 0.0341(5) Uani 1 1 d . .
N1 N 0.50305(11) 0.0119(2) 0.8010(3) 0.0538(6) Uani 1 1 d . .
N2 N 0.34658(11) -0.14374(15) 0.3878(3) 0.0384(5) Uani 1 1 d D .
N3 N 0.48821(10) -0.19380(15) 0.7772(2) 0.0462(5) Uani 1 1 d . .
O1 O 0.73590(9) 0.11510(14) -0.0232(2) 0.0552(5) Uani 1 1 d . .
O2 O 0.64946(11) 0.16209(13) 0.1197(2) 0.0622(6) Uani 1 1 d . .
O3 O 0.63308(10) 0.08950(15) -0.1068(2) 0.0602(6) Uani 1 1 d . .
O4 O 0.47744(10) -0.27824(13) 0.7602(2) 0.0635(6) Uani 1 1 d . .
O5 O 0.52148(11) -0.16628(16) 0.8736(3) 0.0785(8) Uani 1 1 d . .
S1 S 0.67268(3) 0.09647(4) 0.01562(6) 0.0337(2) Uani 1 1 d . .
CL1 Cl 0.36091(3) 0.06577(4) 0.38735(8) 0.0540(3) Uani 1 1 d . .
H1A H 0.5196(14) -0.020(2) 0.859(3) 0.051(9) Uiso 1 1 d . .
H1B H 0.5062(16) 0.068(3) 0.804(4) 0.067(11) Uiso 1 1 d . .
H2A H 0.3485(13) -0.2033(13) 0.389(3) 0.049(8) Uiso 1 1 d D .
H2B H 0.3538(15) -0.122(2) 0.293(4) 0.070(10) Uiso 1 1 d . .
H2C H 0.3089(15) -0.135(2) 0.418(3) 0.055(9) Uiso 1 1 d . .

loop_
_atom_site_aniso_label
_atom_site_aniso_U_11
_atom_site_aniso_U_22
_atom_site_aniso_U_33
_atom_site_aniso_U_23
_atom_site_aniso_U_13
_atom_site_aniso_U_12
C1 0.0290(10) 0.0309(11) 0.0377(13) -0.0014(10) 0.0025(9) 0.0036(9)
C2 0.0531(16) 0.0349(13) 0.0557(17) -0.0008(12) -0.0148(14) -0.0013(11)
C3 0.078(2) 0.0307(13) 0.088(2) 0.0008(15) -0.0150(19) -0.0039(13)
C4 0.0709(19) 0.0370(15) 0.081(2) 0.0147(15) 0.0022(18) 0.0107(13)
C5 0.0491(15) 0.0666(18) 0.0471(16) 0.0138(14) -0.0018(13) 0.0173(14)
C6 0.0404(12) 0.0492(14) 0.0372(13) -0.0017(11) -0.0013(11) -0.0003(11)
C7 0.0278(10) 0.0364(12) 0.0448(13) -0.0016(11) 0.0025(10) -0.0018(9)
C8 0.0391(12) 0.0270(11) 0.0507(14) -0.0007(10) 0.0041(11) -0.0011(10)
C9 0.0350(11) 0.0274(11) 0.0415(13) 0.0034(9) 0.0032(10) 0.0055(9)
C10 0.0318(11) 0.0289(11) 0.0353(12) 0.0000(9) 0.0030(9) -0.0002(9)
C11 0.0332(11) 0.0271(10) 0.0397(12) 0.0023(10) 0.0020(10) -0.0006(9)
C12 0.0290(10) 0.0327(11) 0.0407(12) 0.0045(10) 0.0002(10) -0.0007(9)
N1 0.0526(14) 0.0421(14) 0.0667(17) -0.0068(13) -0.0199(13) -0.0043(11)
N2 0.0409(12) 0.0294(11) 0.0450(13) 0.0021(9) -0.0074(10) -0.0005(9)
N3 0.0442(11) 0.0404(12) 0.0540(13) 0.0096(10) -0.0096(11) -0.0031(9)
O1 0.0444(11) 0.0536(11) 0.0677(13) 0.0042(10) 0.0134(9) -0.0107(9)
O2 0.0938(15) 0.0330(10) 0.0597(13) 0.0017(9) 0.0310(12) 0.0122(10)
O3 0.0680(13) 0.0602(13) 0.0525(12) 0.0196(10) -0.0208(10) -0.0114(10)
O4 0.0795(14) 0.0366(10) 0.0743(14) 0.0109(9) -0.0249(12) 0.0039(9)
O5 0.0866(16) 0.0610(13) 0.0879(16) 0.0146(12) -0.0540(15) -0.0152(12)
S1 0.0368(4) 0.0293(3) 0.0351(3) 0.0003(2) 0.0038(2) -0.0002(2)
CL1 0.0721(5) 0.0314(4) 0.0585(5) 0.0053(3) -0.0140(4) 0.0117(3)

loop_
_atom_type_symbol
_atom_type_description
_atom_type_scat_dispersion_real
_atom_type_scat_dispersion_imag
_atom_type_scat_source
C C 0.0033 0.0016 'International Tables Vol C Tables 4.2.6.8 and 6.1.1.4'
H H 0.0000 0.0000 'International Tables Vol C Tables 4.2.6.8 and 6.1.1.4'
N N 0.0061 0.0033 'International Tables Vol C Tables 4.2.6.8 and 6.1.1.4'
O O 0.0106 0.0060 'International Tables Vol C Tables 4.2.6.8 and 6.1.1.4'
S S 0.1246 0.1234 'International Tables Vol C Tables 4.2.6.8 and 6.1.1.4'
Cl Cl 0.1484 0.1585 'International Tables Vol C Tables 4.2.6.8 and 6.1.1.4'

loop_
_geom_angle_atom_site_label_1
_geom_angle_atom_site_label_2
_geom_angle_atom_site_label_3
_geom_angle
C2 C1 C6 120.4(2)
C2 C1 S1 120.36(19)
C6 C1 S1 119.23(18)
C1 C2 C3 119.8(3)
C4 C3 C2 120.4(3)
C3 C4 C5 119.8(3)
C6 C5 C4 120.3(3)
C5 C6 C1 119.2(2)
N1 C7 C8 118.8(2)
N1 C7 C12 125.5(2)
C8 C7 C12 115.7(2)
C9 C8 C7 121.5(2)
C8 C9 C10 121.6(2)
C8 C9 CL1 119.38(17)
C10 C9 CL1 118.99(18)
C11 C10 C9 118.5(2)
C11 C10 N2 120.7(2)
C9 C10 N2 120.7(2)
C10 C11 C12 120.6(2)
C11 C12 C7 122.0(2)
C11 C12 N3 116.5(2)
C7 C12 N3 121.5(2)
O5 N3 O4 121.3(2)
O5 N3 C12 120.1(2)
O4 N3 C12 118.6(2)
O3 S1 O2 112.24(14)
O3 S1 O1 112.19(13)
O2 S1 O1 112.74(13)
O3 S1 C1 106.74(11)
O2 S1 C1 106.35(11)
O1 S1 C1 106.01(11)

loop_
_geom_bond_atom_site_label_1
_geom_bond_atom_site_label_2
_geom_bond_distance
C1 C2 1.371(3)
C1 C6 1.385(3)
C1 S1 1.769(2)
C2 C3 1.375(4)
C3 C4 1.369(5)
C4 C5 1.379(4)
C5 C6 1.380(4)
C7 N1 1.345(3)
C7 C8 1.409(3)
C7 C12 1.413(3)
C8 C9 1.364(3)
C9 C10 1.399(3)
C9 CL1 1.727(2)
C10 C11 1.360(3)
C10 N2 1.454(3)
C11 C12 1.394(3)
C12 N3 1.436(3)
N3 O5 1.227(3)
N3 O4 1.232(3)
O1 S1 1.4487(19)
O2 S1 1.445(2)
O3 S1 1.444(2)

loop_
_geom_torsion_atom_site_label_1
_geom_torsion_atom_site_label_2
_geom_torsion_atom_site_label_3
_geom_torsion_atom_site_label_4
_geom_torsion
C6 C1 C2 C3 0.9(4)
S1 C1 C2 C3 179.3(2)
C1 C2 C3 C4 -1.4(5)
C2 C3 C4 C5 0.5(5)
C3 C4 C5 C6 0.8(5)
C4 C5 C6 C1 -1.3(4)
C2 C1 C6 C5 0.4(4)
S1 C1 C6 C5 -178.0(2)
N1 C7 C8 C9 -177.3(2)
C12 C7 C8 C9 2.7(3)
C7 C8 C9 C10 -0.9(4)
C7 C8 C9 CL1 178.63(18)
C8 C9 C10 C11 -1.4(3)
CL1 C9 C10 C11 179.12(17)
C8 C9 C10 N2 176.6(2)
CL1 C9 C10 N2 -2.9(3)
C9 C10 C11 C12 1.6(3)
N2 C10 C11 C12 -176.4(2)
C10 C11 C12 C7 0.4(3)
C10 C11 C12 N3 177.5(2)
N1 C7 C12 C11 177.5(2)
C8 C7 C12 C11 -2.5(3)
N1 C7 C12 N3 0.6(4)
C8 C7 C12 N3 -179.5(2)
C11 C12 N3 O5 -177.8(2)
C7 C12 N3 O5 -0.7(4)
C11 C12 N3 O4 0.6(3)
C7 C12 N3 O4 177.7(2)
C2 C1 S1 O3 4.2(2)
C6 C1 S1 O3 -177.30(19)
C2 C1 S1 O2 124.3(2)
C6 C1 S1 O2 -57.3(2)
C2 C1 S1 O1 -115.5(2)
C6 C1 S1 O1 62.9(2)
